data_4100810
loop_
_publ_author_name
'Paola Gilli'
'Valerio Bertolasi'
'Loretta Pretto'
'Valeria Ferretti'
'Gastone Gilli'

_publ_section_title
;
Covalent versus Electrostatic Nature of the Strong Hydrogen Bond:
Discrimination among Single, Double, and Asymmetric Single-Well Hydrogen
Bonds by Variable-Temperature X-ray Crystallographic Methods in \b-Diketone
Enol RAHB Systems
;
_journal_name_full 'Journal of the American Chemical Society'
_journal_page_first 3845
_journal_page_last 3855
_journal_paper_doi 10.1021/ja030213z
_journal_volume 126
_journal_year 2004
_chemical_formula_moiety 'C16 H13 N O5'
_chemical_formula_sum 'C16 H13 N O5'
_chemical_formula_weight 299.27
_space_group_IT_number 14
_symmetry_cell_setting monoclinic
_symmetry_space_group_name_Hall '-P 2yn'
_symmetry_space_group_name_H-M 'P 1 21/n 1'
_cell_angle_alpha 90.00
_cell_angle_beta 100.343(1)
_cell_angle_gamma 90.00
_cell_formula_units_Z 4
_cell_length_a 7.1177(1)
_cell_length_b 15.9835(3)
_cell_length_c 12.2135(2)
_cell_measurement_temperature 100
_cell_volume 1366.90(4)
_diffrn_ambient_temperature 100
_exptl_crystal_density_diffrn 1.454
_cod_original_sg_symbol_H-M 'P 21/n'
_cod_database_code 4100810

loop_
_symmetry_equiv_pos_as_xyz
'x, y, z'
'-x+1/2, y+1/2, -z+1/2'
'-x, -y, -z'
'x-1/2, -y-1/2, z-1/2'

loop_
_atom_site_label
_atom_site_type_symbol
_atom_site_fract_x
_atom_site_fract_y
_atom_site_fract_z
_atom_site_U_iso_or_equiv
_atom_site_adp_type
_atom_site_occupancy
_atom_site_symmetry_multiplicity
_atom_site_calc_flag
_atom_site_refinement_flags
_atom_site_disorder_assembly
_atom_site_disorder_group
O1 O -0.13486(11) 0.97351(5) 0.71036(6) 0.02295(17) Uani 1 1 d . . .
O2 O -0.15884(12) 1.12504(5) 0.69411(6) 0.02451(18) Uani 1 1 d . . .
O3 O 0.01540(11) 1.50415(5) 0.71307(7) 0.02595(18) Uani 1 1 d . . .
O4 O -0.14623(11) 1.41421(5) 0.60074(6) 0.02264(17) Uani 1 1 d . . .
O5 O 0.28182(12) 0.68224(5) 1.00803(6) 0.02529(18) Uani 1 1 d . . .
N1 N -0.03782(12) 1.43242(5) 0.68775(7) 0.01831(17) Uani 1 1 d . . .
C1 C -0.00199(14) 0.98066(6) 0.79700(8) 0.01687(19) Uani 1 1 d . . .
C2 C 0.06336(14) 1.06126(6) 0.83478(8) 0.01759(19) Uani 1 1 d . . .
C3 C -0.01990(14) 1.13164(6) 0.77958(8) 0.01705(19) Uani 1 1 d . . .
C4 C 0.04308(13) 1.21840(6) 0.81045(8) 0.01646(18) Uani 1 1 d . . .
C5 C 0.17182(15) 1.23663(6) 0.90804(8) 0.0203(2) Uani 1 1 d . . .
C6 C 0.23019(16) 1.31859(7) 0.93304(8) 0.0230(2) Uani 1 1 d . . .
C7 C 0.16124(15) 1.38329(6) 0.86130(8) 0.0205(2) Uani 1 1 d . . .
C8 C 0.03305(14) 1.36420(6) 0.76539(8) 0.01686(18) Uani 1 1 d . . .
C9 C -0.02805(13) 1.28350(6) 0.73803(8) 0.01657(18) Uani 1 1 d . . .
C10 C 0.07493(13) 0.90301(6) 0.85199(8) 0.01616(18) Uani 1 1 d . . .
C11 C 0.01636(14) 0.82624(6) 0.80135(8) 0.01790(19) Uani 1 1 d . . .
C12 C 0.08235(14) 0.75091(6) 0.85042(8) 0.01851(19) Uani 1 1 d . . .
C13 C 0.20929(14) 0.75200(6) 0.95175(8) 0.01809(19) Uani 1 1 d . . .
C14 C 0.27026(14) 0.82799(6) 1.00302(8) 0.0191(2) Uani 1 1 d . . .
C15 C 0.20322(14) 0.90276(6) 0.95385(8) 0.01776(19) Uani 1 1 d . . .
C16 C 0.22880(19) 0.60299(7) 0.95750(10) 0.0275(2) Uani 1 1 d . . .
H1 H -0.174(3) 1.0532(17) 0.6883(16) 0.088(8) Uani 1 1 d . . .
H2 H 0.164(2) 1.0664(9) 0.8973(12) 0.028(3) Uiso 1 1 d . . .
H5 H 0.2213(19) 1.1926(9) 0.9617(12) 0.024(3) Uiso 1 1 d . . .
H6 H 0.317(2) 1.3323(9) 0.9992(13) 0.032(4) Uiso 1 1 d . . .
H7 H 0.201(2) 1.4417(10) 0.8744(13) 0.034(4) Uiso 1 1 d . . .
H9 H -0.118(2) 1.2719(9) 0.6709(13) 0.028(3) Uiso 1 1 d . . .
H11 H -0.068(2) 0.8254(9) 0.7309(12) 0.027(3) Uiso 1 1 d . . .
H12 H 0.0402(19) 0.6977(8) 0.8106(11) 0.022(3) Uiso 1 1 d . . .
H14 H 0.359(2) 0.8282(9) 1.0763(12) 0.029(4) Uiso 1 1 d . . .
H15 H 0.2456(19) 0.9552(9) 0.9932(12) 0.026(3) Uiso 1 1 d . . .
H161 H 0.092(2) 0.5936(9) 0.9474(12) 0.026(3) Uiso 1 1 d . . .
H162 H 0.269(2) 0.5987(9) 0.8852(13) 0.028(3) Uiso 1 1 d . . .
H163 H 0.298(2) 0.5614(11) 1.0084(14) 0.041(4) Uiso 1 1 d . . .

loop_
_atom_site_aniso_label
_atom_site_aniso_U_11
_atom_site_aniso_U_22
_atom_site_aniso_U_33
_atom_site_aniso_U_23
_atom_site_aniso_U_13
_atom_site_aniso_U_12
O1 0.0263(4) 0.0198(3) 0.0197(3) 0.0002(3) -0.0042(3) -0.0008(3)
O2 0.0278(4) 0.0196(4) 0.0217(4) 0.0020(3) -0.0076(3) -0.0016(3)
O3 0.0265(4) 0.0158(3) 0.0340(4) 0.0011(3) 0.0013(3) -0.0029(3)
O4 0.0238(4) 0.0216(4) 0.0203(3) 0.0018(3) -0.0022(3) 0.0023(3)
O5 0.0351(4) 0.0152(3) 0.0223(4) 0.0011(3) -0.0037(3) 0.0016(3)
N1 0.0171(4) 0.0167(4) 0.0209(4) 0.0016(3) 0.0025(3) 0.0013(3)
C1 0.0170(4) 0.0181(4) 0.0159(4) -0.0002(3) 0.0038(3) 0.0004(3)
C2 0.0180(4) 0.0175(4) 0.0162(4) -0.0002(3) 0.0004(3) 0.0007(3)
C3 0.0183(4) 0.0177(4) 0.0152(4) -0.0001(3) 0.0031(3) 0.0003(3)
C4 0.0175(4) 0.0166(4) 0.0153(4) 0.0004(3) 0.0028(3) 0.0004(3)
C5 0.0245(5) 0.0198(4) 0.0154(4) 0.0014(3) 0.0000(4) 0.0000(4)
C6 0.0278(5) 0.0229(5) 0.0159(4) -0.0007(3) -0.0031(4) -0.0023(4)
C7 0.0228(5) 0.0189(4) 0.0193(4) -0.0012(3) 0.0021(4) -0.0021(4)
C8 0.0168(4) 0.0166(4) 0.0172(4) 0.0018(3) 0.0029(3) 0.0019(3)
C9 0.0154(4) 0.0170(4) 0.0169(4) -0.0001(3) 0.0017(3) 0.0011(3)
C10 0.0157(4) 0.0163(4) 0.0167(4) 0.0000(3) 0.0036(3) -0.0001(3)
C11 0.0164(4) 0.0196(4) 0.0172(4) -0.0009(3) 0.0015(3) -0.0015(3)
C12 0.0191(4) 0.0167(4) 0.0194(4) -0.0016(3) 0.0027(4) -0.0022(3)
C13 0.0203(4) 0.0162(4) 0.0180(4) 0.0016(3) 0.0039(3) 0.0009(3)
C14 0.0210(5) 0.0191(5) 0.0161(4) -0.0010(3) 0.0006(3) -0.0005(3)
C15 0.0194(4) 0.0173(4) 0.0164(4) -0.0013(3) 0.0028(3) -0.0008(3)
C16 0.0418(7) 0.0157(5) 0.0235(5) 0.0008(4) 0.0018(5) -0.0001(4)
H1 0.067(16) 0.15(3) 0.034(12) -0.018(14) -0.028(11) -0.028(16)

loop_
_geom_bond_atom_site_label_1
_geom_bond_atom_site_label_2
_geom_bond_distance
_geom_bond_site_symmetry_2
_geom_bond_publ_flag
O1 C1 1.2915(12) . ?
O1 H1 1.32(3) . ?
O2 C3 1.3069(12) . ?
O2 H1 1.15(3) . ?
O3 N1 1.2296(11) . ?
O4 N1 1.2308(11) . ?
O5 C13 1.3619(12) . ?
O5 C16 1.4298(13) . ?
N1 C8 1.4733(12) . ?
C1 C2 1.4183(13) . ?
C1 C10 1.4695(13) . ?
C2 H2 0.951(15) . ?
C2 C3 1.3885(13) . ?
C3 C4 1.4851(13) . ?
C4 C5 1.3975(13) . ?
C4 C9 1.4003(13) . ?
C5 H5 0.983(14) . ?
C5 C6 1.3916(14) . ?
C6 H6 0.953(16) . ?
C6 C7 1.3869(14) . ?
C7 H7 0.981(16) . ?
C7 C8 1.3834(13) . ?
C8 C9 1.3829(13) . ?
C9 H9 0.962(15) . ?
C10 C11 1.4033(13) . ?
C10 C15 1.4049(13) . ?
C11 H11 0.956(15) . ?
C11 C12 1.3887(13) . ?
C12 H12 0.999(14) . ?
C12 C13 1.3953(14) . ?
C13 C14 1.3994(13) . ?
C14 H14 0.998(15) . ?
C14 C15 1.3833(13) . ?
C15 H15 0.986(15) . ?
C16 H161 0.974(15) . ?
C16 H162 0.978(15) . ?
C16 H163 0.981(17) . ?
